data_4104260
loop_
_publ_author_name
'Heather R. Lucas'
'Lei Li'
'Amy A. Narducci Sarjeant'
'Michael A. Vance'
'Edward I. Solomon'
'Kenneth D. Karlin'

_publ_section_title
;
 Toluene and Ethylbenzene Aliphatic C-H Bond Oxidations Initiated by a
 Dicopper(II)-\m-1,2-Peroxo Complex
;
_journal_name_full 'Journal of the American Chemical Society'
_journal_page_first 3230
_journal_page_last 3245
_journal_paper_doi 10.1021/ja807081d
_journal_volume 131
_journal_year 2009
_chemical_formula_moiety 'C20.24 H23.48 Cl2 Cu N3 O9'
_chemical_formula_sum 'C20.24 H23.48 Cl2 Cu N3 O9'
_chemical_formula_weight 587.22
_chemical_name_systematic
; 
 ? 
;
_space_group_IT_number 14
_symmetry_cell_setting monoclinic
_symmetry_space_group_name_Hall '-P 2yn'
_symmetry_space_group_name_H-M 'P 1 21/n 1'
_atom_sites_solution_hydrogens geom
_atom_sites_solution_primary direct
_atom_sites_solution_secondary difmap
_audit_creation_date
;
'Wed Apr 19 16:59:34 2006'
;
_audit_creation_method SHELXL-97
_cell_angle_alpha 90.00
_cell_angle_beta 91.630(4)
_cell_angle_gamma 90.00
_cell_formula_units_Z 4
_cell_length_a 9.1046(5)
_cell_length_b 30.057(7)
_cell_length_c 9.6380(5)
_cell_measurement_reflns_used 14485
_cell_measurement_temperature 110
_cell_measurement_theta_max 29.27
_cell_measurement_theta_min 3.98
_cell_volume 2636.4(6)
_computing_cell_refinement 'Oxford Diffraction CrysAlis RED'
_computing_data_collection 'Oxford Diffraction CrysAlis CCD'
_computing_data_reduction 'Oxford Diffraction CrysAlis RED'
_computing_molecular_graphics 'Sheldrick, G.M. (2000). SHELXTL v6.10.'
_computing_publication_material 'Sheldrick, G.M. (2000). SHELXTL v6.10.'
_computing_structure_refinement 'Sheldrick, G.M. (2000). SHELXTL v6.10.'
_computing_structure_solution 'Sheldrick, G.M. (2000). SHELXTL v6.10.'
_diffrn_ambient_temperature 110
_diffrn_detector_area_resol_mean 15.9890
_diffrn_measured_fraction_theta_full 0.997
_diffrn_measured_fraction_theta_max 0.997
_diffrn_measurement_details 'see scan set'
_diffrn_measurement_device Kappa
_diffrn_measurement_device_type Xcalibur3
_diffrn_measurement_method ' omega phi scans'
_diffrn_orient_matrix_UB_11 -0.0277522360
_diffrn_orient_matrix_UB_12 -0.0026499815
_diffrn_orient_matrix_UB_13 0.0691016592
_diffrn_orient_matrix_UB_21 -0.0071374600
_diffrn_orient_matrix_UB_22 0.0234291144
_diffrn_orient_matrix_UB_23 0.0063320874
_diffrn_orient_matrix_UB_31 -0.0725059389
_diffrn_orient_matrix_UB_32 -0.0012919953
_diffrn_orient_matrix_UB_33 -0.0248548928
_diffrn_radiation_monochromator graphite
_diffrn_radiation_source 'Enhance (Mo) X-ray Source'
_diffrn_radiation_type 'Mo K\a'
_diffrn_radiation_wavelength 0.71073
_diffrn_reflns_av_R_equivalents 0.0614
_diffrn_reflns_av_sigmaI/netI 0.0513
_diffrn_reflns_limit_h_max 11
_diffrn_reflns_limit_h_min -11
_diffrn_reflns_limit_k_max 39
_diffrn_reflns_limit_k_min -38
_diffrn_reflns_limit_l_max 12
_diffrn_reflns_limit_l_min -12
_diffrn_reflns_number 37457
_diffrn_reflns_resolution_max 0.77
_diffrn_reflns_theta_full 27.58
_diffrn_reflns_theta_max 27.58
_diffrn_reflns_theta_min 4.00
_diffrn_source_current 40
_diffrn_source_power 2
_diffrn_source_voltage 50
_diffrn_standards_interval_count 1
_diffrn_standards_interval_time 50
_exptl_absorpt_coefficient_mu 1.082
_exptl_absorpt_correction_T_max 0.947
_exptl_absorpt_correction_T_min 0.790
_exptl_absorpt_correction_type analytical
_exptl_absorpt_process_details
;
CrysAlis RED, Oxford Diffraction Ltd.,
Version 1.171.29.5 (release 22-02-2006 CrysAlis171 .NET)
(compiled Feb 22 2006,13:01:44)
Analytical numeric absorption correction using a multifaceted crystal
        model based on expressions derived by R.C. Clark & J.S. Reid.
(Clark, R. C. & Reid, J. S. (1995). Acta Cryst. A51, 887-897)
;
_exptl_crystal_colour blue
_exptl_crystal_density_diffrn 1.479
_exptl_crystal_density_method 'not measured'
_exptl_crystal_description prism
_exptl_crystal_F_000 1204
_exptl_crystal_size_max 0.1426
_exptl_crystal_size_mid 0.0758
_exptl_crystal_size_min 0.0216
_platon_squeeze_details ' ?'
_refine_diff_density_max 0.345
_refine_diff_density_min -0.630
_refine_diff_density_rms 0.082
_refine_ls_extinction_method none
_refine_ls_goodness_of_fit_ref 1.053
_refine_ls_hydrogen_treatment mixed
_refine_ls_matrix_type full
_refine_ls_number_parameters 375
_refine_ls_number_reflns 6088
_refine_ls_number_restraints 0
_refine_ls_restrained_S_all 1.053
_refine_ls_R_factor_all 0.0832
_refine_ls_R_factor_gt 0.0565
_refine_ls_shift/su_max 0.001
_refine_ls_shift/su_mean 0.000
_refine_ls_structure_factor_coef Fsqd
_refine_ls_weighting_details 'calc w=1/[\s^2^(Fo^2^)+(0.0761P)^2^+1.6972P] where P=(Fo^2^+2Fc^2^)/3'
_refine_ls_weighting_scheme calc
_refine_ls_wR_factor_gt 0.1353
_refine_ls_wR_factor_ref 0.1433
_reflns_number_gt 4353
_reflns_number_total 6088
_reflns_threshold_expression >2sigma(I)
_cod_data_source_file ja807081d_si_003.cif
_cod_data_source_block x0232
_cod_original_cell_volume 2636.4(7)
_cod_original_sg_symbol_H-M 'P2(1)/n  '
_cod_database_code 4104260
_audit_creation_method_reference
;
CrysAlis RED, Oxford Diffraction Ltd.,
Version 1.171.29.5 (release 22-02-2006 CrysAlis171 .NET)
(compiled Feb 22 2006,13:01:44)
;
_computing_data_collection_reference
;
CrysAlis CCD, Oxford Diffraction Ltd.,
Version 1.171.29.5 (release 22-02-2006 CrysAlis171 .NET)
(compiled Feb 22 2006,13:01:44)
;
_computing_cell_refinment_reference
;
CrysAlis RED, Oxford Diffraction Ltd.,
Version 1.171.29.5 (release 22-02-2006 CrysAlis171 .NET)
(compiled Feb 22 2006,13:01:44)
;
_computing_data_reduction_reference
;
CrysAlis RED, Oxford Diffraction Ltd.,
Version 1.171.29.5 (release 22-02-2006 CrysAlis171 .NET)
(compiled Feb 22 2006,13:01:44)
;
_cell_measurement_resolution_max 0.73
_jhu_your_name_here 'Dr. Amy A Sarjeant'
_jhu_your_lab_here 'NCB 240'
_jhu_your_phone_number_here x6-8569
_jhu_your_email_here xray@jhu.edu
_jhu_institutional_source 'Karlin Lab'
_jhu_submitting_scientist 'Heather Lucas'
_jhu_scientist_phone x6-6161
_jhu_scientist_email hlucas4@jhu.edu
_jhu_identifying_number x0232
_jhu_xray_labbook 146
_jhu_crystalization_labbook '87%2811%29 HRL-165'
_jhu_crystalization_solvent 'Ethanol, Pentane, Diethyl Ether, Methanol'
_jhu_crystalization_method
;
;
_jhu_diffraction_detector_distance 50
_jhu_quality_factor 2

loop_
_symmetry_equiv_pos_as_xyz
'x, y, z'
'-x+1/2, y+1/2, -z+1/2'
'-x, -y, -z'
'x-1/2, -y-1/2, z-1/2'

loop_
_atom_site_label
_atom_site_type_symbol
_atom_site_fract_x
_atom_site_fract_y
_atom_site_fract_z
_atom_site_U_iso_or_equiv
_atom_site_adp_type
_atom_site_occupancy
_atom_site_symmetry_multiplicity
_atom_site_calc_flag
_atom_site_refinement_flags
_atom_site_disorder_assembly
_atom_site_disorder_group
Cu1 Cu 0.07971(4) 0.131917(13) 0.59273(4) 0.02856(14) Uani 1 1 d . A .
O1 O -0.0418(3) 0.18517(9) 0.5606(3) 0.0434(7) Uani 1 1 d . . .
H1O H -0.020(5) 0.1987(16) 0.506(5) 0.052 Uiso 1 1 d . . .
N1 N 0.1399(3) 0.14631(9) 0.7865(3) 0.0327(7) Uani 1 1 d . . .
N2 N 0.2271(3) 0.08156(9) 0.6203(3) 0.0260(6) Uani 1 1 d . . .
N3 N 0.0610(3) 0.10703(9) 0.4020(3) 0.0292(6) Uani 1 1 d . . .
C1 C 0.0723(4) 0.17288(12) 0.8757(4) 0.0384(9) Uani 1 1 d . A .
H1A H -0.0177 0.1866 0.8474 0.046 Uiso 1 1 calc R . .
C2 C 0.1291(5) 0.18109(13) 1.0076(4) 0.0456(10) Uani 1 1 d . . .
H2A H 0.0788 0.2000 1.0694 0.055 Uiso 1 1 calc R A .
C3 C 0.2604(5) 0.16138(14) 1.0481(5) 0.0511(11) Uani 1 1 d . A .
H3A H 0.3020 0.1668 1.1380 0.061 Uiso 1 1 calc R . .
C4 C 0.3305(4) 0.13380(12) 0.9572(4) 0.0443(10) Uani 1 1 d . . .
H4A H 0.4204 0.1198 0.9839 0.053 Uiso 1 1 calc R A .
C5 C 0.2687(4) 0.12684(11) 0.8272(4) 0.0338(8) Uani 1 1 d . A .
C6 C 0.3416(4) 0.09940(11) 0.7168(4) 0.0339(8) Uani 1 1 d . A .
H6A H 0.4110 0.1181 0.6654 0.041 Uiso 1 1 calc R . .
H6B H 0.3975 0.0746 0.7606 0.041 Uiso 1 1 calc R . .
C7 C 0.2848(4) 0.07200(11) 0.4814(4) 0.0305(7) Uani 1 1 d . A .
H7A H 0.3255 0.0415 0.4796 0.037 Uiso 1 1 calc R . .
H7B H 0.3649 0.0931 0.4609 0.037 Uiso 1 1 calc R . .
C8 C 0.1633(4) 0.07639(11) 0.3737(4) 0.0297(7) Uani 1 1 d . A .
C9 C 0.1597(4) 0.05277(12) 0.2504(4) 0.0344(8) Uani 1 1 d . . .
H9A H 0.2308 0.0304 0.2338 0.041 Uiso 1 1 calc R A .
C10 C 0.0514(4) 0.06225(13) 0.1521(4) 0.0392(9) Uani 1 1 d . A .
H10A H 0.0474 0.0466 0.0665 0.047 Uiso 1 1 calc R . .
C11 C -0.0508(4) 0.09458(13) 0.1788(4) 0.0380(9) Uani 1 1 d . . .
H11A H -0.1245 0.1021 0.1110 0.046 Uiso 1 1 calc R A .
C12 C -0.0447(4) 0.11594(12) 0.3051(4) 0.0347(8) Uani 1 1 d . A .
H12A H -0.1172 0.1376 0.3246 0.042 Uiso 1 1 calc R . .
C13 C 0.1485(3) 0.04222(10) 0.6800(3) 0.0245(7) Uani 1 1 d . A .
H13A H 0.1020 0.0516 0.7669 0.029 Uiso 1 1 calc R . .
H13B H 0.0690 0.0331 0.6138 0.029 Uiso 1 1 calc R . .
C14 C 0.2448(3) 0.00274(10) 0.7107(3) 0.0229(6) Uani 1 1 d . . .
C15 C 0.3093(4) -0.00344(11) 0.8430(3) 0.0278(7) Uani 1 1 d . A .
H15A H 0.2921 0.0177 0.9140 0.033 Uiso 1 1 calc R . .
C16 C 0.3975(4) -0.03985(12) 0.8715(3) 0.0303(7) Uani 1 1 d . . .
H16A H 0.4404 -0.0436 0.9618 0.036 Uiso 1 1 calc R A .
C17 C 0.4236(4) -0.07091(11) 0.7691(4) 0.0296(7) Uani 1 1 d . A .
H17A H 0.4862 -0.0956 0.7884 0.035 Uiso 1 1 calc R . .
C18 C 0.3582(3) -0.06601(11) 0.6382(3) 0.0272(7) Uani 1 1 d . . .
H18A H 0.3744 -0.0876 0.5682 0.033 Uiso 1 1 calc R A .
C19 C 0.2692(3) -0.02948(10) 0.6098(3) 0.0232(6) Uani 1 1 d . A .
H19A H 0.2242 -0.0264 0.5202 0.028 Uiso 1 1 calc R . .
C20 C -0.1957(5) 0.19387(19) 0.5816(7) 0.0773(16) Uani 0.76 1 d P A 1
H20A H -0.2518 0.1883 0.4951 0.116 Uiso 0.76 1 calc PR A 1
H20B H -0.2084 0.2250 0.6093 0.116 Uiso 0.76 1 calc PR A 1
H20C H -0.2313 0.1743 0.6546 0.116 Uiso 0.76 1 calc PR A 1
C20' C -0.1957(5) 0.19387(19) 0.5816(7) 0.0773(16) Uani 0.24 1 d P A 2
H20D H -0.2494 0.1738 0.5166 0.093 Uiso 0.24 1 calc PR A 2
H20E H -0.2130 0.2244 0.5460 0.093 Uiso 0.24 1 calc PR A 2
C21' C -0.282(3) 0.1913(8) 0.723(2) 0.075(7) Uani 0.24 1 d P A 2
H21A H -0.3568 0.2147 0.7236 0.112 Uiso 0.24 1 calc PR A 2
H21B H -0.2126 0.1954 0.8013 0.112 Uiso 0.24 1 calc PR A 2
H21C H -0.3291 0.1621 0.7298 0.112 Uiso 0.24 1 calc PR A 2
Cl1 Cl -0.23236(8) 0.07880(3) 0.77604(8) 0.0307(2) Uani 1 1 d . . .
O2 O -0.1512(2) 0.09431(8) 0.6580(2) 0.0304(5) Uani 1 1 d . . .
O3 O -0.3426(3) 0.04799(9) 0.7291(3) 0.0398(6) Uani 1 1 d . . .
O4 O -0.1327(3) 0.05666(11) 0.8716(3) 0.0520(8) Uani 1 1 d . . .
O5 O -0.3009(3) 0.11611(10) 0.8420(3) 0.0551(8) Uani 1 1 d . . .
Cl2 Cl 0.4049(4) 0.19791(15) 0.4532(4) 0.0376(7) Uani 0.54 1 d P B 1
O6 O 0.2626(7) 0.1794(2) 0.4706(10) 0.069(2) Uani 0.54 1 d P B 1
O7 O 0.4945(11) 0.1652(4) 0.3901(15) 0.080(4) Uani 0.54 1 d P B 1
O8 O 0.3938(11) 0.2343(3) 0.3577(9) 0.084(3) Uani 0.54 1 d P B 1
O9 O 0.4669(8) 0.2118(3) 0.5773(8) 0.092(3) Uani 0.54 1 d P B 1
Cl2' Cl 0.3549(4) 0.19774(16) 0.4202(5) 0.0372(8) Uani 0.46 1 d P C 2
O6' O 0.2914(8) 0.1821(2) 0.5479(6) 0.0329(16) Uani 0.46 1 d P C 2
O7' O 0.4332(11) 0.1618(4) 0.3588(12) 0.049(3) Uani 0.46 1 d P C 2
O8' O 0.4451(11) 0.2348(3) 0.4464(10) 0.069(3) Uani 0.46 1 d P C 2
O9' O 0.2363(10) 0.2116(3) 0.3267(7) 0.073(2) Uani 0.46 1 d P C 2

loop_
_atom_site_aniso_label
_atom_site_aniso_U_11
_atom_site_aniso_U_22
_atom_site_aniso_U_33
_atom_site_aniso_U_23
_atom_site_aniso_U_13
_atom_site_aniso_U_12
Cu1 0.0196(2) 0.0197(2) 0.0466(3) 0.00201(18) 0.00349(16) 0.00497(16)
O1 0.0358(15) 0.0266(14) 0.068(2) 0.0090(12) 0.0073(13) 0.0129(12)
N1 0.0237(15) 0.0201(13) 0.0543(19) -0.0022(13) -0.0001(13) 0.0005(11)
N2 0.0160(13) 0.0181(13) 0.0442(16) 0.0019(12) 0.0044(11) 0.0009(10)
N3 0.0217(14) 0.0195(14) 0.0468(17) 0.0075(12) 0.0076(12) 0.0004(11)
C1 0.0300(19) 0.0247(18) 0.061(2) -0.0057(17) 0.0037(17) 0.0023(15)
C2 0.047(2) 0.029(2) 0.061(3) -0.0078(18) 0.0015(19) 0.0001(18)
C3 0.053(3) 0.042(2) 0.058(3) -0.006(2) -0.009(2) -0.001(2)
C4 0.039(2) 0.030(2) 0.064(3) -0.0010(18) -0.0129(18) 0.0009(17)
C5 0.0212(17) 0.0211(17) 0.059(2) -0.0020(16) -0.0022(15) -0.0031(13)
C6 0.0184(16) 0.0207(16) 0.063(2) 0.0017(16) 0.0007(15) 0.0030(13)
C7 0.0235(17) 0.0205(16) 0.048(2) 0.0053(14) 0.0133(14) 0.0028(13)
C8 0.0236(17) 0.0207(16) 0.045(2) 0.0120(14) 0.0112(14) 0.0026(13)
C9 0.0323(19) 0.0283(18) 0.044(2) 0.0066(15) 0.0159(15) 0.0024(15)
C10 0.039(2) 0.041(2) 0.038(2) 0.0065(17) 0.0117(16) -0.0010(17)
C11 0.0297(19) 0.042(2) 0.043(2) 0.0119(17) 0.0068(15) -0.0031(16)
C12 0.0234(17) 0.0311(19) 0.050(2) 0.0094(16) 0.0074(15) 0.0023(14)
C13 0.0173(15) 0.0192(15) 0.0372(18) 0.0001(13) 0.0037(12) 0.0002(12)
C14 0.0164(15) 0.0196(15) 0.0330(17) 0.0028(13) 0.0034(12) 0.0001(12)
C15 0.0259(17) 0.0278(17) 0.0301(17) -0.0051(14) 0.0052(13) 0.0010(14)
C16 0.0292(18) 0.0330(19) 0.0285(17) 0.0016(14) -0.0034(13) 0.0024(14)
C17 0.0227(16) 0.0228(17) 0.0433(19) 0.0032(14) 0.0023(14) 0.0058(13)
C18 0.0252(17) 0.0229(16) 0.0339(18) -0.0030(13) 0.0081(13) 0.0020(13)
C19 0.0176(15) 0.0239(16) 0.0283(16) 0.0013(13) 0.0025(12) -0.0020(12)
C20 0.046(3) 0.070(4) 0.116(5) 0.001(3) 0.011(3) 0.023(3)
C20' 0.046(3) 0.070(4) 0.116(5) 0.001(3) 0.011(3) 0.023(3)
C21' 0.085(17) 0.064(14) 0.077(15) -0.004(11) 0.031(12) 0.031(12)
Cl1 0.0212(4) 0.0385(5) 0.0328(4) -0.0042(3) 0.0053(3) 0.0064(3)
O2 0.0229(11) 0.0328(13) 0.0357(13) -0.0008(10) 0.0026(9) -0.0005(10)
O3 0.0244(13) 0.0416(15) 0.0538(16) -0.0036(12) 0.0102(11) -0.0028(11)
O4 0.0340(15) 0.090(2) 0.0319(14) 0.0120(14) 0.0033(11) 0.0186(15)
O5 0.0526(18) 0.0495(18) 0.0641(19) -0.0215(15) 0.0189(14) 0.0114(14)
Cl2 0.0362(17) 0.0273(11) 0.049(2) 0.0006(12) 0.0027(11) -0.0077(13)
O6 0.031(4) 0.042(4) 0.133(8) 0.033(5) 0.010(5) -0.012(3)
O7 0.062(7) 0.050(5) 0.130(9) -0.024(5) 0.037(6) -0.003(6)
O8 0.128(8) 0.039(4) 0.084(5) 0.025(4) 0.023(5) -0.006(4)
O9 0.077(5) 0.107(6) 0.090(5) -0.045(5) -0.037(4) 0.024(4)
Cl2' 0.051(3) 0.0236(12) 0.038(2) -0.0021(13) 0.0105(16) -0.0054(19)
O6' 0.038(4) 0.030(3) 0.031(3) 0.001(3) 0.000(3) -0.005(3)
O7' 0.054(7) 0.032(4) 0.063(5) -0.004(4) 0.032(5) -0.009(5)
O8' 0.100(7) 0.034(4) 0.074(6) -0.012(4) 0.042(5) -0.043(4)
O9' 0.096(6) 0.076(5) 0.045(4) 0.006(4) -0.006(4) 0.040(5)

loop_
_atom_type_symbol
_atom_type_description
_atom_type_scat_dispersion_real
_atom_type_scat_dispersion_imag
_atom_type_scat_source
C C 0.0033 0.0016 'International Tables Vol C Tables 4.2.6.8 and 6.1.1.4'
H H 0.0000 0.0000 'International Tables Vol C Tables 4.2.6.8 and 6.1.1.4'
N N 0.0061 0.0033 'International Tables Vol C Tables 4.2.6.8 and 6.1.1.4'
O O 0.0106 0.0060 'International Tables Vol C Tables 4.2.6.8 and 6.1.1.4'
Cl Cl 0.1484 0.1585 'International Tables Vol C Tables 4.2.6.8 and 6.1.1.4'
Cu Cu 0.3201 1.2651 'International Tables Vol C Tables 4.2.6.8 and 6.1.1.4'

loop_
_exptl_crystal_face_index_h
_exptl_crystal_face_index_k
_exptl_crystal_face_index_l
_exptl_crystal_face_perp_dist
0.00 -42.00 -1.00 0.0216
-9.00 29.00 4.00 0.0930
0.00 42.00 1.00 0.0309
13.00 -3.00 0.00 0.1426
-13.00 1.00 0.00 0.1240
0.00 5.00 -13.00 0.0652
0.00 -9.00 13.00 0.0535

loop_
_geom_angle_atom_site_label_1
_geom_angle_atom_site_label_2
_geom_angle_atom_site_label_3
_geom_angle
O1 Cu1 N1 96.33(12)
O1 Cu1 N3 97.34(12)
N1 Cu1 N3 165.74(11)
O1 Cu1 N2 172.94(11)
N1 Cu1 N2 82.85(11)
N3 Cu1 N2 83.09(11)
C20 O1 Cu1 132.0(3)
C20 O1 H1O 107(4)
Cu1 O1 H1O 115(4)
C1 N1 C5 118.8(3)
C1 N1 Cu1 128.1(3)
C5 N1 Cu1 113.1(2)
C6 N2 C7 112.2(2)
C6 N2 C13 112.3(3)
C7 N2 C13 112.2(2)
C6 N2 Cu1 105.25(19)
C7 N2 Cu1 106.02(19)
C13 N2 Cu1 108.37(18)
C8 N3 C12 118.7(3)
C8 N3 Cu1 113.8(2)
C12 N3 Cu1 127.3(2)
N1 C1 C2 122.1(4)
N1 C1 H1A 119.0
C2 C1 H1A 119.0
C3 C2 C1 118.8(4)
C3 C2 H2A 120.6
C1 C2 H2A 120.6
C4 C3 C2 119.5(4)
C4 C3 H3A 120.3
C2 C3 H3A 120.3
C5 C4 C3 119.1(4)
C5 C4 H4A 120.4
C3 C4 H4A 120.4
N1 C5 C4 121.7(3)
N1 C5 C6 115.1(3)
C4 C5 C6 123.2(3)
N2 C6 C5 108.9(3)
N2 C6 H6A 109.9
C5 C6 H6A 109.9
N2 C6 H6B 109.9
C5 C6 H6B 109.9
H6A C6 H6B 108.3
N2 C7 C8 109.6(3)
N2 C7 H7A 109.8
C8 C7 H7A 109.8
N2 C7 H7B 109.8
C8 C7 H7B 109.8
H7A C7 H7B 108.2
N3 C8 C9 121.8(3)
N3 C8 C7 114.9(3)
C9 C8 C7 123.2(3)
C10 C9 C8 118.9(3)
C10 C9 H9A 120.5
C8 C9 H9A 120.5
C11 C10 C9 119.5(4)
C11 C10 H10A 120.3
C9 C10 H10A 120.3
C10 C11 C12 119.0(4)
C10 C11 H11A 120.5
C12 C11 H11A 120.5
N3 C12 C11 122.0(3)
N3 C12 H12A 119.0
C11 C12 H12A 119.0
C14 C13 N2 114.5(2)
C14 C13 H13A 108.6
N2 C13 H13A 108.6
C14 C13 H13B 108.6
N2 C13 H13B 108.6
H13A C13 H13B 107.6
C19 C14 C15 118.1(3)
C19 C14 C13 121.0(3)
C15 C14 C13 120.8(3)
C16 C15 C14 120.9(3)
C16 C15 H15A 119.6
C14 C15 H15A 119.6
C15 C16 C17 120.2(3)
C15 C16 H16A 119.9
C17 C16 H16A 119.9
C16 C17 C18 119.9(3)
C16 C17 H17A 120.0
C18 C17 H17A 120.0
C19 C18 C17 119.7(3)
C19 C18 H18A 120.1
C17 C18 H18A 120.1
C18 C19 C14 121.1(3)
C18 C19 H19A 119.5
C14 C19 H19A 119.5
O1 C20 H20A 109.5
O1 C20 H20B 109.5
O1 C20 H20C 109.5
H21A C21' H21B 109.5
H21A C21' H21C 109.5
H21B C21' H21C 109.5
O3 Cl1 O4 109.12(18)
O3 Cl1 O5 109.58(17)
O4 Cl1 O5 110.57(18)
O3 Cl1 O2 109.16(14)
O4 Cl1 O2 108.95(15)
O5 Cl1 O2 109.44(17)
O9 Cl2 O7 110.8(6)
O9 Cl2 O6 111.7(6)
O7 Cl2 O6 108.3(6)
O9 Cl2 O8 110.3(6)
O7 Cl2 O8 106.4(8)
O6 Cl2 O8 109.1(6)
O8' Cl2' O7' 112.2(6)
O8' Cl2' O9' 107.8(6)
O7' Cl2' O9' 109.3(6)
O8' Cl2' O6' 110.5(5)
O7' Cl2' O6' 108.7(6)
O9' Cl2' O6' 108.2(5)

loop_
_geom_bond_atom_site_label_1
_geom_bond_atom_site_label_2
_geom_bond_distance
Cu1 O1 1.965(3)
Cu1 N1 1.979(3)
Cu1 N3 1.988(3)
Cu1 N2 2.035(3)
O1 C20 1.445(5)
O1 H1O 0.70(5)
N1 C1 1.336(5)
N1 C5 1.358(4)
N2 C6 1.478(4)
N2 C7 1.480(4)
N2 C13 1.505(4)
N3 C8 1.344(4)
N3 C12 1.349(4)
C1 C2 1.382(6)
C1 H1A 0.9500
C2 C3 1.380(6)
C2 H2A 0.9500
C3 C4 1.377(6)
C3 H3A 0.9500
C4 C5 1.375(5)
C4 H4A 0.9500
C5 C6 1.514(5)
C6 H6A 0.9900
C6 H6B 0.9900
C7 C8 1.501(5)
C7 H7A 0.9900
C7 H7B 0.9900
C8 C9 1.384(5)
C9 C10 1.378(5)
C9 H9A 0.9500
C10 C11 1.375(5)
C10 H10A 0.9500
C11 C12 1.376(5)
C11 H11A 0.9500
C12 H12A 0.9500
C13 C14 1.500(4)
C13 H13A 0.9900
C13 H13B 0.9900
C14 C19 1.395(4)
C14 C15 1.401(5)
C15 C16 1.381(5)
C15 H15A 0.9500
C16 C17 1.384(5)
C16 H16A 0.9500
C17 C18 1.388(5)
C17 H17A 0.9500
C18 C19 1.387(4)
C18 H18A 0.9500
C19 H19A 0.9500
C20 H20A 0.9800
C20 H20B 0.9800
C20 H20C 0.9800
C21' H21A 0.9800
C21' H21B 0.9800
C21' H21C 0.9800
Cl1 O3 1.429(3)
Cl1 O4 1.437(3)
Cl1 O5 1.440(3)
Cl1 O2 1.451(2)
Cl2 O9 1.374(7)
Cl2 O7 1.424(14)
Cl2 O6 1.424(8)
Cl2 O8 1.431(8)
Cl2' O8' 1.404(8)
Cl2' O7' 1.433(14)
Cl2' O9' 1.448(8)
Cl2' O6' 1.453(9)

loop_
_geom_torsion_atom_site_label_1
_geom_torsion_atom_site_label_2
_geom_torsion_atom_site_label_3
_geom_torsion_atom_site_label_4
_geom_torsion
N1 Cu1 O1 C20 -89.8(4)
N3 Cu1 O1 C20 94.2(4)
N2 Cu1 O1 C20 -172.7(9)
O1 Cu1 N1 C1 22.8(3)
N3 Cu1 N1 C1 -173.9(4)
N2 Cu1 N1 C1 -164.3(3)
O1 Cu1 N1 C5 -155.3(2)
N3 Cu1 N1 C5 8.1(6)
N2 Cu1 N1 C5 17.7(2)
O1 Cu1 N2 C6 51.7(11)
N1 Cu1 N2 C6 -32.0(2)
N3 Cu1 N2 C6 145.6(2)
O1 Cu1 N2 C7 -67.3(10)
N1 Cu1 N2 C7 -151.0(2)
N3 Cu1 N2 C7 26.6(2)
O1 Cu1 N2 C13 172.0(9)
N1 Cu1 N2 C13 88.3(2)
N3 Cu1 N2 C13 -94.0(2)
O1 Cu1 N3 C8 162.5(2)
N1 Cu1 N3 C8 -0.9(6)
N2 Cu1 N3 C8 -10.4(2)
O1 Cu1 N3 C12 -21.1(3)
N1 Cu1 N3 C12 175.5(4)
N2 Cu1 N3 C12 166.0(3)
C5 N1 C1 C2 -0.1(5)
Cu1 N1 C1 C2 -178.0(3)
N1 C1 C2 C3 0.4(6)
C1 C2 C3 C4 -0.7(6)
C2 C3 C4 C5 0.6(6)
C1 N1 C5 C4 0.1(5)
Cu1 N1 C5 C4 178.3(3)
C1 N1 C5 C6 -176.7(3)
Cu1 N1 C5 C6 1.5(4)
C3 C4 C5 N1 -0.4(6)
C3 C4 C5 C6 176.2(4)
C7 N2 C6 C5 154.8(3)
C13 N2 C6 C5 -77.7(3)
Cu1 N2 C6 C5 40.0(3)
N1 C5 C6 N2 -28.8(4)
C4 C5 C6 N2 154.4(3)
C6 N2 C7 C8 -151.9(3)
C13 N2 C7 C8 80.6(3)
Cu1 N2 C7 C8 -37.5(3)
C12 N3 C8 C9 -2.4(5)
Cu1 N3 C8 C9 174.3(2)
C12 N3 C8 C7 174.1(3)
Cu1 N3 C8 C7 -9.1(3)
N2 C7 C8 N3 32.1(4)
N2 C7 C8 C9 -151.4(3)
N3 C8 C9 C10 2.6(5)
C7 C8 C9 C10 -173.7(3)
C8 C9 C10 C11 -0.4(5)
C9 C10 C11 C12 -1.7(5)
C8 N3 C12 C11 0.1(5)
Cu1 N3 C12 C11 -176.1(2)
C10 C11 C12 N3 1.9(5)
C6 N2 C13 C14 -62.2(3)
C7 N2 C13 C14 65.2(3)
Cu1 N2 C13 C14 -178.0(2)
N2 C13 C14 C19 -88.4(4)
N2 C13 C14 C15 93.5(3)
C19 C14 C15 C16 1.6(5)
C13 C14 C15 C16 179.8(3)
C14 C15 C16 C17 0.0(5)
C15 C16 C17 C18 -1.5(5)
C16 C17 C18 C19 1.3(5)
C17 C18 C19 C14 0.4(5)
C15 C14 C19 C18 -1.8(5)
C13 C14 C19 C18 -180.0(3)

loop_
_platon_squeeze_void_nr
_platon_squeeze_void_average_x
_platon_squeeze_void_average_y
_platon_squeeze_void_average_z
_platon_squeeze_void_volume
_platon_squeeze_void_count_electrons
1 -0.039 0.250 0.387 181.4 4.3
2 0.023 0.750 0.596 181.4 4.4

loop_
_diffrn_scan_number
_diffrn_scan_type
_diffrn_scan_start
_diffrn_scan_end
_diffrn_scan_width
_diffrn_scan_exptime
_diffrn_scan_omega
_diffrn_scan_theta
_diffrn_scan_kappa
_diffrn_scan_phi
_diffrn_scan_omega1
_diffrn_scan_theta1
_diffrn_scan_frames
1 omega -9.00 43.00 1.00 40.00 - 23.16 75.00 240.00 0.00 0.00 52
2 omega 43.00 85.00 1.00 40.00 - 23.16 -129.00 174.00 0.00 0.00 42
3 omega 46.00 96.00 1.00 40.00 - 23.16 45.00 0.00 0.00 0.00 50
4 omega 1.00 50.00 1.00 40.00 - 23.16 -45.00 240.00 0.00 0.00 49
5 omega 3.00 44.00 1.00 40.00 - 23.16 -75.00 240.00 0.00 0.00 41
6 omega -4.00 46.00 1.00 40.00 - 23.16 45.00 240.00 0.00 0.00 50
7 phi 0.00 60.00 1.00 40.00 40.00 23.16 0.00 - 0.00 0.00 60
8 omega 3.00 55.00 1.00 40.00 - 23.16 -75.00 0.00 0.00 0.00 52
9 omega 46.00 96.00 1.00 40.00 - 23.16 45.00 120.00 0.00 0.00 50
10 omega -49.00 -2.00 1.00 40.00 - 23.16 -45.00 240.00 0.00 0.00 47
11 omega -1.00 49.00 1.00 40.00 - -23.93 45.00 0.00 0.00 0.00 50
12 omega -47.00 -8.00 1.00 40.00 - -23.93 143.00 123.00 0.00 0.00 39
13 omega -97.00 -47.00 1.00 40.00 - -23.93 -45.00 0.00 0.00 0.00 50
14 omega -44.00 8.00 1.00 40.00 - -23.93 -75.00 0.00 0.00 0.00 52
15 omega -83.00 -43.00 1.00 40.00 - -23.93 128.00 120.00 0.00 0.00 40
16 omega -20.00 8.00 1.00 40.00 - -23.93 -75.00 240.00 0.00 0.00 28
17 phi 129.00 172.00 1.00 40.00 -40.00 -23.93 0.00 - 0.00 0.00 43
